data_1540684
loop_
_publ_author_name
'Vallejo, Julia'
'Fortea-P\'erez, Francisco R.'
'Pardo, Emilio'
'Benmansour, Samia'
'Castro, Isabel'
'Krzystek, J.'
'Armentano, Donatella'
'Cano, Joan'

_publ_section_title
;
 Guest-dependent single-ion magnet behaviour in a cobalt(ii)
 metal--organic framework
;
_journal_issue 3
_journal_name_full 'Chem. Sci.'
_journal_page_first 2286
_journal_paper_doi 10.1039/C5SC04461H
_journal_volume 7
_journal_year 2016
_chemical_formula_sum 'C84 H72 Co N6 S2'
_chemical_formula_weight 1288.52
_chemical_name_systematic
;
 ?
;
_space_group_crystal_system monoclinic
_space_group_IT_number 15
_space_group_name_Hall '-C 2yc'
_space_group_name_H-M_alt 'C 1 2/c 1'
_symmetry_space_group_name_Hall '-C 2yc'
_symmetry_space_group_name_H-M 'C 1 2/c 1'
_atom_sites_solution_hydrogens geom
_audit_creation_method SHELXL-2013
_audit_update_record
;
2015-07-30 deposited with the CCDC.
2015-12-10 downloaded from the CCDC.
;
_cell_angle_alpha 90
_cell_angle_beta 121.629(11)
_cell_angle_gamma 90
_cell_formula_units_Z 8
_cell_length_a 31.601(4)
_cell_length_b 21.039(4)
_cell_length_c 27.275(5)
_cell_measurement_reflns_used 7466
_cell_measurement_temperature 100(2)
_cell_measurement_theta_max 20.59
_cell_measurement_theta_min 2.23
_cell_volume 15440(5)
_computing_cell_refinement 'Bruker SAINT'
_computing_data_collection 'Bruker APEX2'
_computing_data_reduction 'Bruker SAINT'
_computing_molecular_graphics CrystalMaker
_computing_publication_material 'Bruker SHELXTL'
_computing_structure_refinement 'SHELXL-2013 (Sheldrick, 2013)'
_computing_structure_solution 'SHELXS-97 (Sheldrick, 2008)'
_diffrn_ambient_temperature 100(2)
_diffrn_measured_fraction_theta_full 0.920
_diffrn_measured_fraction_theta_max 0.847
_diffrn_measurement_device_type 'Bruker APEX-II CCD'
_diffrn_measurement_method '\w scans'
_diffrn_radiation_source 'fine-focus sealed tube'
_diffrn_radiation_type MoK\a
_diffrn_radiation_wavelength 0.71073
_diffrn_reflns_av_R_equivalents 0.0892
_diffrn_reflns_av_unetI/netI 0.1365
_diffrn_reflns_laue_measured_fraction_full 0.920
_diffrn_reflns_laue_measured_fraction_max 0.847
_diffrn_reflns_limit_h_max 38
_diffrn_reflns_limit_h_min -38
_diffrn_reflns_limit_k_max 22
_diffrn_reflns_limit_k_min -25
_diffrn_reflns_limit_l_max 29
_diffrn_reflns_limit_l_min -33
_diffrn_reflns_number 55448
_diffrn_reflns_point_group_measured_fraction_full 0.920
_diffrn_reflns_point_group_measured_fraction_max 0.847
_diffrn_reflns_theta_full 25.242
_diffrn_reflns_theta_max 26.166
_diffrn_reflns_theta_min 1.229
_exptl_absorpt_coefficient_mu 0.321
_exptl_absorpt_correction_T_max 0.983
_exptl_absorpt_correction_T_min 0.883
_exptl_absorpt_correction_type multi-scan
_exptl_absorpt_process_details sadabs
_exptl_crystal_colour orange
_exptl_crystal_density_diffrn 1.109
_exptl_crystal_description cubic/prism
_exptl_crystal_F_000 5416
_exptl_crystal_preparation 'Magnetic properties'
_exptl_crystal_recrystallization_method 'SC to SC after immersing crystals in a solution of Toluene'
_exptl_crystal_size_max 0.26
_exptl_crystal_size_mid 0.20
_exptl_crystal_size_min 0.18
_platon_squeeze_details
;
;
_refine_diff_density_max 0.603
_refine_diff_density_min -0.579
_refine_diff_density_rms 0.089
_refine_ls_extinction_method none
_refine_ls_goodness_of_fit_ref 1.054
_refine_ls_hydrogen_treatment constr
_refine_ls_matrix_type full
_refine_ls_number_parameters 467
_refine_ls_number_reflns 13092
_refine_ls_number_restraints 0
_refine_ls_restrained_S_all 1.054
_refine_ls_R_factor_all 0.1581
_refine_ls_R_factor_gt 0.0872
_refine_ls_shift/su_max 0.001
_refine_ls_shift/su_mean 0.000
_refine_ls_structure_factor_coef Fsqd
_refine_ls_weighting_details 'w=1/[\s^2^(Fo^2^)+(0.1000P)^2^] where P=(Fo^2^+2Fc^2^)/3'
_refine_ls_weighting_scheme calc
_refine_ls_wR_factor_gt 0.2189
_refine_ls_wR_factor_ref 0.2372
_reflns_Friedel_coverage 0.000
_reflns_number_gt 5828
_reflns_number_total 13092
_reflns_threshold_expression 'I > 2\s(I)'
_cod_data_source_file c5sc04461h2.cif
_cod_data_source_block 1@tol_SQ
_cod_depositor_comments 'Adding full bibliography for 1540680--1540686.cif.'
_cod_database_code 1540684
_shelx_space_group_comment
;
The symmetry employed for this shelxl refinement is uniquely defined
by the following loop, which should always be used as a source of
symmetry information in preference to the above space-group names.
They are only intended as comments.
;
_shelxl_version_number 2013-4

loop_
_space_group_symop_operation_xyz
'x, y, z'
'-x, y, -z+1/2'
'x+1/2, y+1/2, z'
'-x+1/2, y+1/2, -z+1/2'
'-x, -y, -z'
'x, -y, z-1/2'
'-x+1/2, -y+1/2, -z'
'x+1/2, -y+1/2, z-1/2'

loop_
_atom_site_label
_atom_site_type_symbol
_atom_site_fract_x
_atom_site_fract_y
_atom_site_fract_z
_atom_site_U_iso_or_equiv
_atom_site_adp_type
_atom_site_occupancy
_atom_site_site_symmetry_order
_atom_site_calc_flag
_atom_site_refinement_flags_posn
_atom_site_refinement_flags_adp
_atom_site_refinement_flags_occupancy
Co1 Co 0.2500 0.7500 0.0000 0.0216(3) Uani 1 2 d S . P
Co2 Co 1.0000 0.80951(4) 0.2500 0.0384(3) Uani 1 2 d S T P
N1 N 0.26933(13) 0.74887(14) 0.08585(18) 0.0263(9) Uani 1 1 d . . .
C1 C 0.28921(17) 0.7494(2) 0.1347(3) 0.0400(13) Uani 1 1 d . . .
S1 S 0.31823(7) 0.75181(9) 0.20608(8) 0.0945(7) Uani 1 1 d . . .
N2 N 0.98178(15) 0.80751(19) 0.1652(2) 0.0507(14) Uani 1 1 d . . .
C2 C 0.9615(2) 0.8093(2) 0.1159(3) 0.0597(18) Uani 1 1 d . . .
S2 S 0.93229(8) 0.81223(14) 0.04549(9) 0.1318(10) Uani 1 1 d . . .
N3 N 0.32876(12) 0.76069(14) 0.02745(17) 0.0303(10) Uani 1 1 d . . .
N4 N 0.92020(13) 0.80852(16) 0.22059(18) 0.0376(10) Uani 1 1 d . . .
N5 N 1.0000 0.71193(16) 0.2500 0.0055(10) Uani 1 2 d S T P
N7 N 0.24616(14) 0.85537(18) 0.00047(19) 0.0472(12) Uani 1 1 d . . .
N6 N 1.0000 0.9170(3) 0.2500 0.0503(19) Uani 1 2 d S T P
C3 C 0.34582(17) 0.7472(2) -0.0055(2) 0.0493(15) Uani 1 1 d . . .
H3 H 0.3227 0.7309 -0.0427 0.059 Uiso 1 1 calc R U .
C4 C 0.39463(16) 0.7542(2) 0.0083(2) 0.0492(14) Uani 1 1 d . . .
H4 H 0.4049 0.7407 -0.0171 0.059 Uiso 1 1 calc R U .
C5 C 0.42876(17) 0.7830(2) 0.0631(2) 0.0483(14) Uani 1 1 d . . .
C6 C 0.41175(19) 0.7986(2) 0.0982(3) 0.0554(15) Uani 1 1 d . . .
H6 H 0.4334 0.8166 0.1351 0.066 Uiso 1 1 calc R U .
C7 C 0.36160(17) 0.7875(2) 0.0789(2) 0.0500(15) Uani 1 1 d . . .
H7 H 0.3499 0.7995 0.1034 0.060 Uiso 1 1 calc R U .
C8 C 0.48021(19) 0.7941(2) 0.0789(2) 0.0564(16) Uani 1 1 d . . .
C9 C 0.5232(2) 0.7999(3) 0.0931(3) 0.0606(16) Uani 1 1 d . . .
C10 C 0.57447(17) 0.8046(2) 0.1076(3) 0.0525(15) Uani 1 1 d . . .
C11 C 0.5893(2) 0.7761(4) 0.0730(3) 0.096(2) Uani 1 1 d . . .
H11 H 0.5654 0.7544 0.0392 0.115 Uiso 1 1 calc R U .
C12 C 0.6382(2) 0.7789(4) 0.0870(3) 0.104(3) Uani 1 1 d . . .
H12 H 0.6472 0.7623 0.0613 0.124 Uiso 1 1 calc R U .
C13 C 0.67254(17) 0.8051(3) 0.1371(3) 0.0557(16) Uani 1 1 d . . .
C14 C 0.6607(2) 0.8312(4) 0.1731(3) 0.087(2) Uani 1 1 d . . .
H14 H 0.6855 0.8512 0.2076 0.105 Uiso 1 1 calc R U .
C15 C 0.61108(19) 0.8287(3) 0.1593(3) 0.086(2) Uani 1 1 d . . .
H15 H 0.6029 0.8439 0.1861 0.104 Uiso 1 1 calc R U .
C16 C 0.7251(2) 0.8051(3) 0.1521(2) 0.0607(16) Uani 1 1 d . . .
C17 C 0.76675(18) 0.8080(3) 0.1661(2) 0.0575(16) Uani 1 1 d . . .
C18 C 0.81833(16) 0.8076(2) 0.1834(2) 0.0418(13) Uani 1 1 d . . .
C19 C 0.83492(16) 0.7821(3) 0.1506(2) 0.0555(16) Uani 1 1 d . . .
H19 H 0.8117 0.7636 0.1145 0.067 Uiso 1 1 calc R U .
C20 C 0.88531(17) 0.7826(2) 0.1688(2) 0.0498(14) Uani 1 1 d . . .
H20 H 0.8956 0.7646 0.1447 0.060 Uiso 1 1 calc R U .
C21 C 0.85367(18) 0.8344(2) 0.2371(2) 0.0516(15) Uani 1 1 d . . .
H21 H 0.8434 0.8523 0.2612 0.062 Uiso 1 1 calc R U .
C22 C 0.90385(17) 0.8343(2) 0.2544(2) 0.0495(15) Uani 1 1 d . . .
H22 H 0.9275 0.8526 0.2904 0.059 Uiso 1 1 calc R U .
C23 C 0.9764(2) 0.6727(2) 0.2698(2) 0.0558(16) Uani 1 1 d . . .
H23 H 0.9595 0.6935 0.2855 0.067 Uiso 1 1 calc R U .
C24 C 0.97492(19) 0.6064(2) 0.2691(3) 0.0604(16) Uani 1 1 d . . .
H24 H 0.9563 0.5846 0.2822 0.072 Uiso 1 1 calc R U .
C25 C 1.0000 0.5733(3) 0.2500 0.046(2) Uani 1 2 d S T P
C26 C 0.9970(2) 0.9503(3) 0.2898(3) 0.0635(18) Uani 1 1 d . . .
H26 H 0.9937 0.9277 0.3178 0.076 Uiso 1 1 calc R U .
C27 C 0.9983(2) 1.0152(2) 0.2921(2) 0.0599(17) Uani 1 1 d . . .
H27 H 0.9981 1.0366 0.3226 0.072 Uiso 1 1 calc R U .
C28 C 1.0000 1.0495(3) 0.2500 0.0323(17) Uani 1 2 d S T P
C29 C 1.0000 1.1180(4) 0.2500 0.068(3) Uani 1 2 d S T P
C30 C 1.0000 1.1759(3) 0.2500 0.0422(19) Uani 1 2 d S T P
C31 C 1.0000 1.2403(4) 0.2500 0.067(3) Uani 1 2 d S T P
C32 C 0.96520(19) 1.2763(3) 0.2559(2) 0.0605(17) Uani 1 1 d . . .
H32 H 0.9406 1.2538 0.2589 0.073 Uiso 1 1 calc R U .
C33 C 0.96446(18) 1.3427(2) 0.2577(2) 0.0498(15) Uani 1 1 d . . .
H33 H 0.9412 1.3642 0.2639 0.060 Uiso 1 1 calc R U .
C34 C 1.0000 1.3781(4) 0.2500 0.066(3) Uani 1 2 d S T P
C35 C 1.0000 1.4483(4) 0.2500 0.060(2) Uani 1 2 d S T P
C36 C 1.0000 1.5062(4) 0.2500 0.078(3) Uani 1 2 d S T P
C37 C 0.23410(17) 0.88729(19) 0.0341(2) 0.0418(13) Uani 1 1 d . . .
H37 H 0.2251 0.8649 0.0575 0.050 Uiso 1 1 calc R U .
C38 C 0.23491(18) 0.95468(19) 0.0342(2) 0.0461(14) Uani 1 1 d . . .
H38 H 0.2265 0.9765 0.0585 0.055 Uiso 1 1 calc R U .
C39 C 0.24659(18) 0.9885(2) 0.0028(2) 0.0540(18) Uani 1 1 d . . .
C40 C 0.26002(17) 0.95320(18) -0.0318(2) 0.0421(14) Uani 1 1 d . . .
H40 H 0.2699 0.9753 -0.0546 0.051 Uiso 1 1 calc R U .
C41 C 0.25891(16) 0.88762(19) -0.0327(2) 0.0431(14) Uani 1 1 d . . .
H41 H 0.2672 0.8651 -0.0567 0.052 Uiso 1 1 calc R U .
C42 C 0.24822(16) 1.05880(17) 0.0023(2) 0.0361(13) Uani 1 1 d . . .
C43 C 0.24856(18) 1.1148(2) 0.0021(2) 0.0536(16) Uani 1 1 d . . .
C44 C 0.25021(14) 1.18362(17) 0.00232(18) 0.0267(11) Uani 1 1 d . . .
C45 C 0.21477(15) 1.21884(18) 0.00631(19) 0.0340(12) Uani 1 1 d . . .
H45 H 0.1900 1.1976 0.0100 0.041 Uiso 1 1 calc R U .
C46 C 0.28458(15) 1.21579(19) -0.0049(2) 0.0378(13) Uani 1 1 d . . .
H46 H 0.3083 1.1924 -0.0090 0.045 Uiso 1 1 calc R U .

loop_
_atom_site_aniso_label
_atom_site_aniso_U_11
_atom_site_aniso_U_22
_atom_site_aniso_U_33
_atom_site_aniso_U_23
_atom_site_aniso_U_13
_atom_site_aniso_U_12
Co1 0.0167(4) 0.0037(4) 0.0371(6) -0.0009(3) 0.0091(4) 0.0008(3)
Co2 0.0200(5) 0.0276(5) 0.0575(8) 0.000 0.0133(5) 0.000
N1 0.0223(19) 0.0119(16) 0.036(3) -0.0020(18) 0.0090(19) 0.0010(15)
C1 0.026(3) 0.031(3) 0.053(4) 0.004(3) 0.014(3) 0.003(2)
S1 0.0850(13) 0.1239(17) 0.0469(12) 0.0019(10) 0.0154(10) 0.0233(11)
N2 0.032(3) 0.045(3) 0.060(4) -0.012(2) 0.014(3) 0.0021(19)
C2 0.052(4) 0.049(3) 0.076(5) -0.003(3) 0.033(4) 0.008(3)
S2 0.0916(16) 0.218(3) 0.0615(16) -0.0104(15) 0.0234(13) 0.0224(16)
N3 0.0140(18) 0.023(2) 0.035(3) -0.0011(17) 0.0004(19) 0.0044(15)
N4 0.036(2) 0.033(2) 0.044(3) -0.0056(19) 0.021(2) -0.0002(17)
N5 0.009(2) -0.0062(19) 0.011(3) 0.000 0.004(2) 0.000
N7 0.035(2) 0.032(2) 0.058(3) -0.002(2) 0.013(2) -0.0003(18)
N6 0.011(3) 0.040(4) 0.076(5) 0.000 0.007(3) 0.000
C3 0.021(3) 0.058(3) 0.058(4) -0.023(3) 0.013(3) -0.003(2)
C4 0.022(2) 0.060(3) 0.058(4) -0.019(3) 0.015(3) 0.001(2)
C5 0.030(3) 0.052(3) 0.061(4) 0.002(3) 0.022(3) 0.004(2)
C6 0.039(3) 0.071(4) 0.058(4) -0.002(3) 0.026(3) -0.011(3)
C7 0.032(3) 0.056(3) 0.066(4) -0.003(3) 0.028(3) -0.006(2)
C8 0.032(3) 0.061(4) 0.079(5) -0.009(3) 0.030(3) 0.014(2)
C9 0.041(3) 0.086(4) 0.067(4) 0.001(3) 0.036(3) 0.010(3)
C10 0.023(3) 0.056(3) 0.074(5) -0.003(3) 0.022(3) -0.006(2)
C11 0.041(4) 0.190(7) 0.072(5) -0.035(5) 0.040(4) -0.025(4)
C12 0.036(4) 0.182(7) 0.096(6) -0.070(5) 0.037(4) -0.031(4)
C13 0.022(3) 0.088(4) 0.052(4) -0.011(3) 0.015(3) -0.019(3)
C14 0.050(4) 0.151(6) 0.069(5) -0.042(4) 0.036(4) -0.045(4)
C15 0.027(3) 0.141(6) 0.071(5) -0.033(4) 0.011(3) -0.018(3)
C16 0.049(4) 0.071(4) 0.061(4) 0.012(3) 0.028(3) 0.004(3)
C17 0.023(3) 0.083(4) 0.059(4) -0.003(3) 0.016(3) 0.004(3)
C18 0.025(3) 0.040(3) 0.046(4) 0.003(2) 0.008(3) -0.001(2)
C19 0.013(3) 0.082(4) 0.058(4) -0.023(3) 0.009(3) -0.020(2)
C20 0.036(3) 0.050(3) 0.052(4) -0.014(3) 0.014(3) 0.003(2)
C21 0.046(3) 0.054(3) 0.075(5) 0.010(3) 0.045(3) 0.016(3)
C22 0.034(3) 0.029(3) 0.060(4) -0.009(2) 0.007(3) -0.002(2)
C23 0.069(4) 0.027(3) 0.078(4) -0.014(3) 0.043(3) -0.008(2)
C24 0.053(3) 0.034(3) 0.085(5) -0.005(3) 0.030(3) -0.005(3)
C25 0.044(4) 0.031(4) 0.038(5) 0.000 0.005(4) 0.000
C26 0.068(4) 0.046(3) 0.098(5) -0.038(3) 0.058(4) -0.013(3)
C27 0.066(4) 0.036(3) 0.063(4) -0.013(3) 0.024(3) 0.001(3)
C28 0.029(4) 0.029(4) 0.036(5) 0.000 0.014(4) 0.000
C29 0.046(5) 0.072(6) 0.054(6) 0.000 0.005(4) 0.000
C30 0.033(4) 0.029(4) 0.049(5) 0.000 0.011(4) 0.000
C31 0.065(6) 0.058(6) 0.036(6) 0.000 -0.003(5) 0.000
C32 0.039(3) 0.058(3) 0.078(5) 0.041(3) 0.026(3) 0.016(3)
C33 0.052(3) 0.016(2) 0.071(4) 0.002(2) 0.025(3) 0.005(2)
C34 0.056(5) 0.045(5) 0.051(6) 0.000 -0.004(5) 0.000
C35 0.030(4) 0.074(6) 0.040(5) 0.000 -0.006(4) 0.000
C36 0.063(5) 0.028(4) 0.068(6) 0.000 -0.017(5) 0.000
C37 0.052(3) 0.018(2) 0.054(4) 0.000(2) 0.026(3) 0.005(2)
C38 0.062(3) 0.006(2) 0.069(4) -0.004(2) 0.034(3) 0.010(2)
C39 0.051(3) 0.008(2) 0.060(4) 0.007(3) -0.001(3) 0.003(2)
C40 0.048(3) 0.007(2) 0.071(4) -0.004(2) 0.031(3) -0.0045(19)
C41 0.031(3) 0.017(2) 0.086(4) -0.001(2) 0.034(3) -0.0053(19)
C42 0.039(3) 0.004(2) 0.055(4) -0.007(2) 0.018(3) 0.009(2)
C43 0.052(3) 0.025(3) 0.054(4) 0.001(3) 0.007(3) 0.009(2)
C44 0.022(2) 0.013(2) 0.036(3) -0.003(2) 0.010(2) 0.0012(19)
C45 0.029(2) 0.013(2) 0.048(3) -0.014(2) 0.011(2) -0.0044(19)
C46 0.022(2) 0.018(2) 0.063(4) 0.017(2) 0.015(2) 0.0103(19)

loop_
_atom_type_symbol
_atom_type_description
_atom_type_scat_dispersion_real
_atom_type_scat_dispersion_imag
_atom_type_scat_source
C C 0.0033 0.0016 'International Tables Vol C Tables 4.2.6.8 and 6.1.1.4'
H H 0.0000 0.0000 'International Tables Vol C Tables 4.2.6.8 and 6.1.1.4'
N N 0.0061 0.0033 'International Tables Vol C Tables 4.2.6.8 and 6.1.1.4'
S S 0.1246 0.1234 'International Tables Vol C Tables 4.2.6.8 and 6.1.1.4'
Co Co 0.3494 0.9721 'International Tables Vol C Tables 4.2.6.8 and 6.1.1.4'

loop_
_geom_angle_atom_site_label_1
_geom_angle_atom_site_label_2
_geom_angle_atom_site_label_3
_geom_angle
_geom_angle_site_symmetry_1
_geom_angle_site_symmetry_3
N1 Co1 N1 180.0 7_565 .
N1 Co1 N3 89.65(14) 7_565 .
N1 Co1 N3 90.35(14) . .
N1 Co1 N3 90.35(14) 7_565 7_565
N1 Co1 N3 89.65(14) . 7_565
N3 Co1 N3 180.0 . 7_565
N1 Co1 N7 90.59(15) 7_565 .
N1 Co1 N7 89.40(15) . .
N3 Co1 N7 87.22(13) . .
N3 Co1 N7 92.78(13) 7_565 .
N1 Co1 N7 89.41(15) 7_565 7_565
N1 Co1 N7 90.59(15) . 7_565
N3 Co1 N7 92.78(13) . 7_565
N3 Co1 N7 87.22(13) 7_565 7_565
N7 Co1 N7 180.0(2) . 7_565
N5 Co2 N2 88.83(11) . 2_755
N5 Co2 N2 88.83(11) . .
N2 Co2 N2 177.7(2) 2_755 .
N5 Co2 N4 89.46(9) . .
N2 Co2 N4 90.07(16) 2_755 .
N2 Co2 N4 89.91(16) . .
N5 Co2 N4 89.46(9) . 2_755
N2 Co2 N4 89.91(16) 2_755 2_755
N2 Co2 N4 90.07(16) . 2_755
N4 Co2 N4 178.92(18) . 2_755
N5 Co2 N6 180.0 . .
N2 Co2 N6 91.17(11) 2_755 .
N2 Co2 N6 91.17(11) . .
N4 Co2 N6 90.54(9) . .
N4 Co2 N6 90.54(9) 2_755 .
C1 N1 Co1 166.3(4) . .
N1 C1 S1 178.8(4) . .
C2 N2 Co2 165.0(5) . .
N2 C2 S2 179.6(6) . .
C3 N3 C7 116.0(4) . .
C3 N3 Co1 123.2(3) . .
C7 N3 Co1 120.6(3) . .
C20 N4 C22 117.7(4) . .
C20 N4 Co2 121.7(3) . .
C22 N4 Co2 120.6(3) . .
C23 N5 C23 107.4(5) . 2_755
C23 N5 Co2 126.3(2) . .
C23 N5 Co2 126.3(2) 2_755 .
C37 N7 C41 119.8(4) . .
C37 N7 Co1 122.6(4) . .
C41 N7 Co1 117.5(3) . .
C26 N6 C26 116.8(7) . 2_755
C26 N6 Co2 121.6(4) . .
C26 N6 Co2 121.6(4) 2_755 .
N3 C3 C4 126.4(5) . .
C3 C4 C5 116.5(5) . .
C6 C5 C4 118.3(5) . .
C6 C5 C8 122.7(5) . .
C4 C5 C8 118.9(5) . .
C5 C6 C7 118.8(5) . .
N3 C7 C6 123.9(5) . .
C9 C8 C5 176.4(6) . .
C8 C9 C10 176.8(6) . .
C15 C10 C11 117.1(5) . .
C15 C10 C9 121.6(6) . .
C11 C10 C9 120.6(5) . .
C12 C11 C10 121.4(6) . .
C13 C12 C11 119.1(6) . .
C14 C13 C12 122.0(5) . .
C14 C13 C16 120.0(5) . .
C12 C13 C16 118.1(6) . .
C13 C14 C15 119.2(6) . .
C10 C15 C14 120.7(6) . .
C17 C16 C13 175.9(7) . .
C16 C17 C18 176.6(6) . .
C19 C18 C21 118.0(4) . .
C19 C18 C17 123.1(5) . .
C21 C18 C17 118.9(5) . .
C18 C19 C20 121.6(5) . .
N4 C20 C19 121.3(5) . .
C22 C21 C18 119.3(5) . .
N4 C22 C21 122.0(5) . .
C24 C23 N5 127.5(5) . .
C25 C24 C23 119.8(6) . .
C24 C25 C24 117.8(7) . 2_755
C24 C25 C36 121.1(3) . 1_545
C24 C25 C36 121.1(3) 2_755 1_545
N6 C26 C27 123.2(6) . .
C26 C27 C28 119.8(6) . .
C27 C28 C27 117.0(7) 2_755 .
C27 C28 C29 121.5(3) 2_755 .
C27 C28 C29 121.5(3) . .
C30 C29 C28 180.0 . .
C29 C30 C31 180.0 . .
C30 C31 C32 122.4(4) . .
C30 C31 C32 122.4(4) . 2_755
C32 C31 C32 115.2(7) . 2_755
C33 C32 C31 124.6(6) . .
C32 C33 C34 118.6(5) . .
C33 C34 C33 118.3(7) . 2_755
C33 C34 C35 120.9(3) . .
C33 C34 C35 120.8(3) 2_755 .
C36 C35 C34 180.0 . .
C35 C36 C25 180.0 . 1_565
N7 C37 C38 119.4(5) . .
C39 C38 C37 123.6(5) . .
C38 C39 C40 115.7(4) . .
C38 C39 C42 124.9(5) . .
C40 C39 C42 119.3(5) . .
C41 C40 C39 121.2(5) . .
N7 C41 C40 120.3(5) . .
C43 C42 C39 178.4(5) . .
C42 C43 C44 178.6(5) . .
C46 C44 C45 118.4(4) . .
C46 C44 C43 121.3(4) . .
C45 C44 C43 120.2(4) . .
C46 C45 C44 120.3(4) 7_575 .
C45 C46 C44 121.3(4) 7_575 .

loop_
_geom_bond_atom_site_label_1
_geom_bond_atom_site_label_2
_geom_bond_distance
_geom_bond_site_symmetry_2
Co1 N1 2.087(4) 7_565
Co1 N1 2.087(4) .
Co1 N3 2.203(3) .
Co1 N3 2.203(3) 7_565
Co1 N7 2.221(4) .
Co1 N7 2.221(4) 7_565
Co2 N5 2.053(4) .
Co2 N2 2.070(6) 2_755
Co2 N2 2.070(6) .
Co2 N4 2.209(4) .
Co2 N4 2.210(4) 2_755
Co2 N6 2.262(6) .
N1 C1 1.136(6) .
C1 S1 1.663(7) .
N2 C2 1.147(7) .
C2 S2 1.639(8) .
N3 C3 1.299(6) .
N3 C7 1.356(6) .
N4 C20 1.370(6) .
N4 C22 1.382(6) .
N5 C23 1.396(6) .
N5 C23 1.396(6) 2_755
N7 C37 1.342(6) .
N7 C41 1.350(6) .
N6 C26 1.336(5) .
N6 C26 1.336(5) 2_755
C3 C4 1.391(6) .
C4 C5 1.441(7) .
C5 C6 1.362(7) .
C5 C8 1.466(7) .
C6 C7 1.403(7) .
C8 C9 1.209(7) .
C9 C10 1.455(7) .
C10 C15 1.369(7) .
C10 C11 1.389(8) .
C11 C12 1.386(8) .
C12 C13 1.340(7) .
C13 C14 1.339(8) .
C13 C16 1.487(7) .
C14 C15 1.409(8) .
C16 C17 1.164(7) .
C17 C18 1.439(7) .
C18 C19 1.362(7) .
C18 C21 1.411(7) .
C19 C20 1.398(6) .
C21 C22 1.398(6) .
C23 C24 1.396(6) .
C24 C25 1.349(6) .
C25 C24 1.349(6) 2_755
C25 C36 1.412(9) 1_545
C26 C27 1.366(7) .
C27 C28 1.381(6) .
C28 C27 1.381(6) 2_755
C28 C29 1.441(10) .
C29 C30 1.219(9) .
C30 C31 1.356(10) .
C31 C32 1.412(6) .
C31 C32 1.412(6) 2_755
C32 C33 1.399(7) .
C33 C34 1.452(6) .
C34 C33 1.452(6) 2_755
C34 C35 1.477(11) .
C35 C36 1.217(10) .
C36 C25 1.412(9) 1_565
C37 C38 1.418(6) .
C38 C39 1.307(7) .
C39 C40 1.428(8) .
C39 C42 1.480(6) .
C40 C41 1.380(6) .
C42 C43 1.178(6) .
C43 C44 1.449(6) .
C44 C46 1.379(6) .
C44 C45 1.394(6) .
C45 C46 1.376(5) 7_575
C46 C45 1.376(5) 7_575

loop_
_platon_squeeze_void_nr
_platon_squeeze_void_average_x
_platon_squeeze_void_average_y
_platon_squeeze_void_average_z
_platon_squeeze_void_volume
_platon_squeeze_void_count_electrons
_platon_squeeze_void_content
1 -0.008 0.003 -0.013 9680 4192 ' '
